data_4120195
loop_
_publ_author_name
'John P. Bullock'
'Alan M. Bond'
'Ren\'e T. Boer\'e'
'Twyla M. Gietz'
'Tracey L. Roemmele'
'Sonja D. Seagrave'
'Jason D. Masuda'
'Masood Parvez'

_publ_contact_author_address
;
Department of Chemistry and Biochemistry
University of Lethbridge
Lethbridge, AB Canada
T1K 3M4
;
_publ_contact_author_email boere@uleth.ca
_publ_contact_author_fax +1-403-329-2057
_publ_contact_author_name 'R.T. Boer\'e'
_publ_contact_author_phone +1-403-329-2045
_publ_section_title
;
 Synthesis, Characterization, and Electrochemical Studies of PPh3-n
 (dipp)n(dipp = 2,6-Diisopropylphenyl): Steric and Electronic Effects on
 the Chemical and Electrochemical Oxidation of a Homologous Series of
 Triarylphosphines and the Reactivities of the Corresponding Phosphoniumyl
 Radical Cations
;
_journal_name_full 'Journal of the American Chemical Society'
_journal_page_first 11205
_journal_page_last 11215
_journal_paper_doi 10.1021/ja403555d
_journal_volume 135
_journal_year 2013
_chemical_formula_moiety 'C30 H39 O P'
_chemical_formula_sum 'C30 H39 O P'
_chemical_formula_weight 446.58
_chemical_name_common
;
 bis(2,6-diisopropylphenyl)phenylphosphine oxide
;
_chemical_name_systematic
;
 oxo bis(2,6-diisopropylphenyl)phenylphosphane(V)
;
_space_group_IT_number 33
_symmetry_cell_setting orthorhombic
_symmetry_Int_Tables_number 33
_symmetry_space_group_name_Hall 'P 2c -2n'
_symmetry_space_group_name_H-M 'P n a 21'
_atom_sites_solution_hydrogens geom
_atom_sites_solution_primary direct
_atom_sites_solution_secondary difmap
_audit_creation_method SHELXL-97
_cell_angle_alpha 90.00
_cell_angle_beta 90.00
_cell_angle_gamma 90.00
_cell_formula_units_Z 4
_cell_length_a 20.561(3)
_cell_length_b 9.232(3)
_cell_length_c 14.145(6)
_cell_measurement_reflns_used 8924
_cell_measurement_temperature 173(2)
_cell_measurement_theta_max 27.5
_cell_measurement_theta_min 3.5
_cell_volume 2685.0(15)
_computing_cell_refinement
;
 Otwinowski, Z. & Minor, W. (1997). Methods Enzymol. 276, 307.
;
_computing_data_collection
;
 Hooft, R. (1998). COLLECT. Nonius BV, Delft. The Netherlands.
;
_computing_data_reduction
;
 Otwinowski, Z. & Minor, W. (1997). Methods Enzymol. 276, 307.
;
_computing_molecular_graphics 'Mercury (Macrae <i>et al.</i>, 2006)'
_computing_publication_material 'publCIF (Westrip, 2007)'
_computing_structure_refinement 'SHELXTL (Sheldrick, 2008)'
_computing_structure_solution
;     
 Altomare, A., Cascarano, M., Giacovazzo, C.& Guagliardi, A.
 (1993).  SIR92. J. Appl. Cryst., 26, 343 
;
_diffrn_ambient_pressure 101
_diffrn_ambient_temperature 173(2)
_diffrn_measured_fraction_theta_full 0.996
_diffrn_measured_fraction_theta_max 0.996
_diffrn_measurement_device_type
;
 Nonius KappaCCD diffractometer
;
_diffrn_measurement_method 'phi and omega scans'
_diffrn_radiation_monochromator graphite
_diffrn_radiation_probe x-ray
_diffrn_radiation_type MoK\a
_diffrn_radiation_wavelength 0.71073
_diffrn_reflns_av_R_equivalents 0.0315
_diffrn_reflns_av_sigmaI/netI 0.0396
_diffrn_reflns_limit_h_max 26
_diffrn_reflns_limit_h_min -26
_diffrn_reflns_limit_k_max 11
_diffrn_reflns_limit_k_min -11
_diffrn_reflns_limit_l_max 18
_diffrn_reflns_limit_l_min -18
_diffrn_reflns_number 5817
_diffrn_reflns_theta_full 27.48
_diffrn_reflns_theta_max 27.48
_diffrn_reflns_theta_min 3.50
_diffrn_source 'fine-focus sealed tube'
_diffrn_source_type Nonius
_exptl_absorpt_coefficient_mu 0.121
_exptl_absorpt_correction_T_max 0.9833
_exptl_absorpt_correction_T_min 0.9739
_exptl_absorpt_correction_type multi-scan
_exptl_absorpt_process_details
;
 Otwinowski, Z. & Minor, W. (1997). Methods Enzymol. 276, 307.
;
_exptl_crystal_colour colorless
_exptl_crystal_density_diffrn 1.105
_exptl_crystal_description block
_exptl_crystal_F_000 968
_exptl_crystal_recrystallization_method 'Slow cooling'
_exptl_crystal_size_max 0.22
_exptl_crystal_size_mid 0.22
_exptl_crystal_size_min 0.14
_refine_diff_density_max 0.198
_refine_diff_density_min -0.243
_refine_diff_density_rms 0.036
_refine_ls_abs_structure_details 'Flack H D (1983), Acta Cryst. A39, 876-881'
_refine_ls_abs_structure_Flack 0.04(9)
_refine_ls_goodness_of_fit_ref 1.030
_refine_ls_hydrogen_treatment constr
_refine_ls_matrix_type full
_refine_ls_number_parameters 289
_refine_ls_number_reflns 3184
_refine_ls_number_restraints 1
_refine_ls_restrained_S_all 1.030
_refine_ls_R_factor_all 0.0485
_refine_ls_R_factor_gt 0.0363
_refine_ls_shift/su_max 0.001
_refine_ls_shift/su_mean 0.000
_refine_ls_structure_factor_coef Fsqd
_refine_ls_weighting_details 'calc w=1/[\s^2^(Fo^2^)+(0.0460P)^2^+0.3800P] where P=(Fo^2^+2Fc^2^)/3'
_refine_ls_weighting_scheme calc
_refine_ls_wR_factor_gt 0.0834
_refine_ls_wR_factor_ref 0.0895
_reflns_number_gt 2709
_reflns_number_total 3184
_reflns_threshold_expression >2sigma(I)
_cod_data_source_file ja403555d_si_002_7.cif
_cod_data_source_block 11a_OPPh(dipp)2
_cod_database_code 4120195

loop_
_symmetry_equiv_pos_as_xyz
'x, y, z'
'-x, -y, z+1/2'
'-x+1/2, y+1/2, z+1/2'
'x+1/2, -y+1/2, z'

loop_
_atom_site_label
_atom_site_type_symbol
_atom_site_fract_x
_atom_site_fract_y
_atom_site_fract_z
_atom_site_U_iso_or_equiv
_atom_site_adp_type
_atom_site_occupancy
_atom_site_symmetry_multiplicity
_atom_site_calc_flag
_atom_site_refinement_flags
P1 P 0.42090(2) 0.81647(6) 0.37119(4) 0.02311(13) Uani 1 1 d .
O1 O 0.43892(8) 0.90205(19) 0.45662(11) 0.0307(4) Uani 1 1 d .
C1 C 0.34266(10) 0.7187(2) 0.37729(18) 0.0257(4) Uani 1 1 d .
C2 C 0.31805(13) 0.6810(3) 0.46813(18) 0.0314(6) Uani 1 1 d .
C3 C 0.25544(14) 0.6237(3) 0.4741(2) 0.0440(7) Uani 1 1 d .
H3 H 0.2372 0.6006 0.5348 0.053 Uiso 1 1 d R
C4 C 0.21843(13) 0.5989(3) 0.3951(3) 0.0528(8) Uani 1 1 d .
H4 H 0.1746 0.5639 0.4010 0.063 Uiso 1 1 d R
C5 C 0.24398(13) 0.6261(3) 0.3063(2) 0.0450(7) Uani 1 1 d .
H5 H 0.2188 0.6044 0.2508 0.054 Uiso 1 1 d R
C6 C 0.30656(13) 0.6830(3) 0.29556(19) 0.0316(6) Uani 1 1 d .
C7 C 0.35766(14) 0.6906(3) 0.55938(18) 0.0367(6) Uani 1 1 d .
H7 H 0.3995 0.7297 0.5433 0.044 Uiso 1 1 d R
C8 C 0.36760(19) 0.5377(3) 0.6012(2) 0.0613(9) Uani 1 1 d .
H8A H 0.3932 0.5443 0.6578 0.074 Uiso 1 1 d R
H8B H 0.3893 0.4763 0.5564 0.074 Uiso 1 1 d R
H8C H 0.3257 0.4977 0.6160 0.074 Uiso 1 1 d R
C9 C 0.32607(19) 0.7905(4) 0.6310(2) 0.0625(9) Uani 1 1 d .
H9A H 0.3526 0.7941 0.6868 0.075 Uiso 1 1 d R
H9B H 0.2838 0.7538 0.6469 0.075 Uiso 1 1 d R
H9C H 0.3219 0.8861 0.6050 0.075 Uiso 1 1 d R
C10 C 0.33174(13) 0.6967(3) 0.19480(18) 0.0327(6) Uani 1 1 d .
H10 H 0.3763 0.7259 0.2012 0.039 Uiso 1 1 d R
C11 C 0.29515(15) 0.8114(3) 0.1375(2) 0.0454(7) Uani 1 1 d .
H11A H 0.3134 0.8162 0.0751 0.054 Uiso 1 1 d R
H11B H 0.2987 0.9045 0.1673 0.054 Uiso 1 1 d R
H11C H 0.2502 0.7844 0.1334 0.054 Uiso 1 1 d R
C12 C 0.33000(16) 0.5524(3) 0.1418(2) 0.0471(7) Uani 1 1 d .
H12A H 0.3468 0.5671 0.0792 0.057 Uiso 1 1 d R
H12B H 0.2859 0.5187 0.1380 0.057 Uiso 1 1 d R
H12C H 0.3561 0.4816 0.1739 0.057 Uiso 1 1 d R
C13 C 0.41486(11) 0.9481(2) 0.27424(15) 0.0244(5) Uani 1 1 d .
C14 C 0.37073(11) 1.0640(2) 0.29201(16) 0.0252(5) Uani 1 1 d .
C15 C 0.36648(12) 1.1761(3) 0.22663(18) 0.0322(5) Uani 1 1 d .
H15 H 0.3362 1.2536 0.2368 0.039 Uiso 1 1 d R
C16 C 0.40540(14) 1.1800(3) 0.14705(18) 0.0379(6) Uani 1 1 d .
H16 H 0.4019 1.2591 0.1032 0.045 Uiso 1 1 d R
C17 C 0.44892(13) 1.0688(3) 0.13024(18) 0.0357(6) Uani 1 1 d .
H17 H 0.4767 1.0716 0.0757 0.043 Uiso 1 1 d R
C18 C 0.45312(11) 0.9498(2) 0.19110(16) 0.0279(5) Uani 1 1 d .
C19 C 0.32690(10) 1.0767(2) 0.37887(18) 0.0276(5) Uani 1 1 d .
H19 H 0.3350 0.9927 0.4171 0.033 Uiso 1 1 d R
C20 C 0.34331(14) 1.2133(3) 0.4355(2) 0.0404(6) Uani 1 1 d .
H20A H 0.3156 1.2195 0.4900 0.049 Uiso 1 1 d R
H20B H 0.3370 1.2971 0.3964 0.049 Uiso 1 1 d R
H20C H 0.3879 1.2089 0.4555 0.049 Uiso 1 1 d R
C21 C 0.25499(12) 1.0753(4) 0.3537(2) 0.0466(7) Uani 1 1 d .
H21A H 0.2295 1.0827 0.4103 0.056 Uiso 1 1 d R
H21B H 0.2448 0.9862 0.3219 0.056 Uiso 1 1 d R
H21C H 0.2453 1.1555 0.3128 0.056 Uiso 1 1 d R
C22 C 0.49908(12) 0.8293(3) 0.16111(16) 0.0310(5) Uani 1 1 d .
H22 H 0.4924 0.7498 0.2038 0.037 Uiso 1 1 d R
C23 C 0.48559(14) 0.7788(3) 0.05936(18) 0.0399(6) Uani 1 1 d .
H23A H 0.5150 0.7023 0.0423 0.048 Uiso 1 1 d R
H23B H 0.4912 0.8589 0.0169 0.048 Uiso 1 1 d R
H23C H 0.4416 0.7442 0.0554 0.048 Uiso 1 1 d R
C24 C 0.56984(13) 0.8763(3) 0.1709(2) 0.0432(6) Uani 1 1 d .
H24A H 0.5984 0.7996 0.1515 0.052 Uiso 1 1 d R
H24B H 0.5781 0.9000 0.2359 0.052 Uiso 1 1 d R
H24C H 0.5773 0.9601 0.1322 0.052 Uiso 1 1 d R
C25 C 0.48014(10) 0.6715(2) 0.35870(17) 0.0281(5) Uani 1 1 d .
C26 C 0.54374(11) 0.7009(3) 0.38757(18) 0.0333(5) Uani 1 1 d .
H26 H 0.5556 0.7965 0.4079 0.040 Uiso 1 1 d R
C27 C 0.59017(12) 0.5913(3) 0.38746(19) 0.0407(6) Uani 1 1 d .
H27 H 0.6340 0.6115 0.4066 0.049 Uiso 1 1 d R
C28 C 0.57369(12) 0.4532(3) 0.3599(2) 0.0412(6) Uani 1 1 d .
H28 H 0.6063 0.3789 0.3590 0.049 Uiso 1 1 d R
C29 C 0.51066(13) 0.4219(3) 0.3329(2) 0.0400(6) Uani 1 1 d .
H29 H 0.4995 0.3246 0.3153 0.048 Uiso 1 1 d R
C30 C 0.46382(12) 0.5308(3) 0.33206(18) 0.0324(5) Uani 1 1 d .
H30 H 0.4200 0.5092 0.3134 0.039 Uiso 1 1 d R

loop_
_atom_site_aniso_label
_atom_site_aniso_U_11
_atom_site_aniso_U_22
_atom_site_aniso_U_33
_atom_site_aniso_U_23
_atom_site_aniso_U_13
_atom_site_aniso_U_12
P1 0.0211(2) 0.0242(3) 0.0240(2) 0.0019(3) -0.0021(3) -0.0010(2)
O1 0.0329(9) 0.0336(9) 0.0256(8) 0.0005(7) -0.0059(7) -0.0043(8)
C1 0.0232(10) 0.0211(10) 0.0329(11) 0.0055(11) -0.0009(11) 0.0010(8)
C2 0.0303(13) 0.0271(13) 0.0367(13) 0.0067(10) 0.0076(11) 0.0031(11)
C3 0.0332(14) 0.0443(16) 0.0544(17) 0.0107(14) 0.0122(13) -0.0041(13)
C4 0.0266(13) 0.0564(18) 0.076(2) 0.0124(17) 0.0006(14) -0.0093(13)
C5 0.0306(14) 0.0471(16) 0.0573(18) 0.0067(14) -0.0131(13) -0.0103(13)
C6 0.0286(12) 0.0259(13) 0.0403(13) 0.0062(10) -0.0096(11) -0.0030(10)
C7 0.0417(15) 0.0404(15) 0.0278(12) 0.0015(11) 0.0101(11) -0.0051(12)
C8 0.086(3) 0.0466(19) 0.0514(18) 0.0085(16) -0.0206(18) 0.0074(18)
C9 0.079(2) 0.059(2) 0.0491(19) -0.0108(16) 0.0172(18) 0.0003(19)
C10 0.0363(14) 0.0262(13) 0.0356(13) 0.0017(10) -0.0148(11) -0.0068(10)
C11 0.0588(18) 0.0370(15) 0.0402(15) 0.0034(13) -0.0230(14) -0.0029(13)
C12 0.0658(19) 0.0274(14) 0.0482(16) -0.0044(12) -0.0146(15) -0.0056(13)
C13 0.0275(11) 0.0222(11) 0.0233(11) -0.0002(9) -0.0030(9) -0.0034(9)
C14 0.0269(11) 0.0231(11) 0.0257(10) -0.0023(9) -0.0004(9) -0.0020(9)
C15 0.0349(13) 0.0251(12) 0.0367(13) 0.0037(10) 0.0038(11) 0.0062(11)
C16 0.0541(16) 0.0272(12) 0.0324(13) 0.0077(11) 0.0100(12) 0.0049(12)
C17 0.0441(15) 0.0317(13) 0.0311(12) 0.0035(10) 0.0099(11) -0.0001(11)
C18 0.0308(12) 0.0264(12) 0.0265(11) -0.0009(10) 0.0013(9) -0.0020(10)
C19 0.0257(10) 0.0279(10) 0.0293(11) 0.0012(11) 0.0044(10) 0.0044(8)
C20 0.0400(15) 0.0450(16) 0.0363(13) -0.0103(12) 0.0046(11) -0.0002(12)
C21 0.0262(12) 0.0640(18) 0.0496(18) -0.0022(14) 0.0051(11) -0.0024(12)
C22 0.0337(13) 0.0311(12) 0.0283(12) 0.0007(10) 0.0052(10) 0.0035(10)
C23 0.0481(16) 0.0398(15) 0.0319(13) -0.0070(11) 0.0053(12) 0.0061(13)
C24 0.0372(14) 0.0512(17) 0.0410(15) -0.0010(13) 0.0062(12) 0.0037(13)
C25 0.0243(10) 0.0305(11) 0.0294(13) 0.0068(10) -0.0011(10) 0.0022(9)
C26 0.0266(11) 0.0395(13) 0.0337(13) 0.0038(11) -0.0034(10) 0.0030(10)
C27 0.0251(12) 0.0553(16) 0.0416(16) 0.0060(13) -0.0030(11) 0.0110(11)
C28 0.0339(13) 0.0467(15) 0.0429(15) 0.0079(13) 0.0014(12) 0.0177(12)
C29 0.0406(14) 0.0327(13) 0.0465(14) 0.0057(11) 0.0034(12) 0.0063(11)
C30 0.0302(12) 0.0316(13) 0.0355(12) 0.0074(10) 0.0008(10) 0.0043(11)

loop_
_atom_type_symbol
_atom_type_description
_atom_type_scat_dispersion_real
_atom_type_scat_dispersion_imag
_atom_type_scat_source
C C 0.0033 0.0016 'International Tables Vol C Tables 4.2.6.8 and 6.1.1.4'
H H 0.0000 0.0000 'International Tables Vol C Tables 4.2.6.8 and 6.1.1.4'
P P 0.1023 0.0942 'International Tables Vol C Tables 4.2.6.8 and 6.1.1.4'
O O 0.0106 0.0060 'International Tables Vol C Tables 4.2.6.8 and 6.1.1.4'

loop_
_geom_angle_atom_site_label_1
_geom_angle_atom_site_label_2
_geom_angle_atom_site_label_3
_geom_angle
O1 P1 C25 107.60(10)
O1 P1 C13 105.75(10)
C25 P1 C13 117.38(11)
O1 P1 C1 115.96(11)
C25 P1 C1 103.19(10)
C13 P1 C1 107.42(10)
C6 C1 C2 119.7(2)
C6 C1 P1 122.22(19)
C2 C1 P1 118.10(18)
C3 C2 C1 118.4(2)
C3 C2 C7 117.6(2)
C1 C2 C7 124.0(2)
C4 C3 C2 121.8(3)
C4 C3 H3 118.3
C2 C3 H3 119.9
C3 C4 C5 119.9(2)
C3 C4 H4 120.4
C5 C4 H4 119.7
C4 C5 C6 121.0(3)
C4 C5 H5 119.9
C6 C5 H5 119.0
C5 C6 C1 118.8(2)
C5 C6 C10 116.5(2)
C1 C6 C10 124.6(2)
C9 C7 C2 111.8(3)
C9 C7 C8 110.9(3)
C2 C7 C8 110.0(2)
C9 C7 H7 108.3
C2 C7 H7 107.4
C8 C7 H7 108.4
C7 C8 H8A 109.6
C7 C8 H8B 110.4
H8A C8 H8B 109.5
C7 C8 H8C 108.5
H8A C8 H8C 109.5
H8B C8 H8C 109.5
C7 C9 H9A 109.1
C7 C9 H9B 109.3
H9A C9 H9B 109.5
C7 C9 H9C 110.0
H9A C9 H9C 109.5
H9B C9 H9C 109.5
C6 C10 C12 112.3(2)
C6 C10 C11 112.7(2)
C12 C10 C11 109.4(2)
C6 C10 H10 105.1
C12 C10 H10 108.2
C11 C10 H10 109.0
C10 C11 H11A 109.0
C10 C11 H11B 110.4
H11A C11 H11B 109.5
C10 C11 H11C 109.0
H11A C11 H11C 109.5
H11B C11 H11C 109.5
C10 C12 H12A 108.7
C10 C12 H12B 109.4
H12A C12 H12B 109.5
C10 C12 H12C 110.4
H12A C12 H12C 109.5
H12B C12 H12C 109.5
C18 C13 C14 119.5(2)
C18 C13 P1 126.17(18)
C14 C13 P1 114.10(16)
C15 C14 C13 118.8(2)
C15 C14 C19 116.1(2)
C13 C14 C19 125.07(19)
C16 C15 C14 121.7(2)
C16 C15 H15 118.6
C14 C15 H15 119.8
C15 C16 C17 119.7(2)
C15 C16 H16 120.2
C17 C16 H16 120.1
C16 C17 C18 121.2(2)
C16 C17 H17 120.2
C18 C17 H17 118.6
C17 C18 C13 119.1(2)
C17 C18 C22 116.2(2)
C13 C18 C22 124.7(2)
C21 C19 C14 112.6(2)
C21 C19 C20 110.1(2)
C14 C19 C20 110.72(19)
C21 C19 H19 107.1
C14 C19 H19 106.8
C20 C19 H19 109.4
C19 C20 H20A 109.8
C19 C20 H20B 109.4
H20A C20 H20B 109.5
C19 C20 H20C 109.3
H20A C20 H20C 109.5
H20B C20 H20C 109.5
C19 C21 H21A 109.5
C19 C21 H21B 109.2
H21A C21 H21B 109.5
C19 C21 H21C 109.7
H21A C21 H21C 109.5
H21B C21 H21C 109.5
C18 C22 C24 111.1(2)
C18 C22 C23 111.8(2)
C24 C22 C23 110.1(2)
C18 C22 H22 107.2
C24 C22 H22 107.3
C23 C22 H22 109.3
C22 C23 H23A 110.2
C22 C23 H23B 109.3
H23A C23 H23B 109.5
C22 C23 H23C 109.0
H23A C23 H23C 109.5
H23B C23 H23C 109.5
C22 C24 H24A 110.4
C22 C24 H24B 108.7
H24A C24 H24B 109.5
C22 C24 H24C 109.3
H24A C24 H24C 109.5
H24B C24 H24C 109.5
C30 C25 C26 119.0(2)
C30 C25 P1 123.45(17)
C26 C25 P1 117.13(18)
C27 C26 C25 120.1(2)
C27 C26 H26 119.7
C25 C26 H26 120.2
C28 C27 C26 120.4(2)
C28 C27 H27 119.5
C26 C27 H27 120.2
C27 C28 C29 120.2(2)
C27 C28 H28 119.6
C29 C28 H28 120.2
C28 C29 C30 120.0(3)
C28 C29 H29 119.4
C30 C29 H29 120.5
C29 C30 C25 120.3(2)
C29 C30 H30 120.1
C25 C30 H30 119.6

loop_
_geom_bond_atom_site_label_1
_geom_bond_atom_site_label_2
_geom_bond_distance
P1 O1 1.4906(17)
P1 C25 1.818(2)
P1 C13 1.836(2)
P1 C1 1.847(2)
C1 C6 1.413(4)
C1 C2 1.424(3)
C2 C3 1.395(4)
C2 C7 1.529(4)
C3 C4 1.371(5)
C3 H3 0.9601
C4 C5 1.385(5)
C4 H4 0.9601
C5 C6 1.398(4)
C5 H5 0.9600
C6 C10 1.522(4)
C7 C9 1.515(4)
C7 C8 1.544(4)
C7 H7 0.9599
C8 H8A 0.9601
C8 H8B 0.9601
C8 H8C 0.9601
C9 H9A 0.9600
C9 H9B 0.9599
C9 H9C 0.9600
C10 C12 1.530(4)
C10 C11 1.531(4)
C10 H10 0.9600
C11 H11A 0.9599
C11 H11B 0.9600
C11 H11C 0.9601
C12 H12A 0.9600
C12 H12B 0.9600
C12 H12C 0.9601
C13 C18 1.415(3)
C13 C14 1.425(3)
C14 C15 1.390(3)
C14 C19 1.528(3)
C15 C16 1.382(3)
C15 H15 0.9601
C16 C17 1.383(4)
C16 H16 0.9600
C17 C18 1.398(3)
C17 H17 0.9600
C18 C22 1.520(3)
C19 C21 1.521(3)
C19 C20 1.532(3)
C19 H19 0.9600
C20 H20A 0.9600
C20 H20B 0.9600
C20 H20C 0.9601
C21 H21A 0.9599
C21 H21B 0.9600
C21 H21C 0.9600
C22 C24 1.524(4)
C22 C23 1.538(3)
C22 H22 0.9600
C23 H23A 0.9601
C23 H23B 0.9600
C23 H23C 0.9600
C24 H24A 0.9599
C24 H24B 0.9600
C24 H24C 0.9600
C25 C30 1.393(3)
C25 C26 1.397(3)
C26 C27 1.391(3)
C26 H26 0.9600
C27 C28 1.375(4)
C27 H27 0.9599
C28 C29 1.381(4)
C28 H28 0.9600
C29 C30 1.392(3)
C29 H29 0.9600
C30 H30 0.9598

loop_
_geom_torsion_atom_site_label_1
_geom_torsion_atom_site_label_2
_geom_torsion_atom_site_label_3
_geom_torsion_atom_site_label_4
_geom_torsion
O1 P1 C1 C6 154.07(18)
C25 P1 C1 C6 -88.6(2)
C13 P1 C1 C6 36.1(2)
O1 P1 C1 C2 -24.8(2)
C25 P1 C1 C2 92.58(19)
C13 P1 C1 C2 -142.77(17)
C6 C1 C2 C3 -6.8(3)
P1 C1 C2 C3 172.1(2)
C6 C1 C2 C7 169.2(2)
P1 C1 C2 C7 -12.0(3)
C1 C2 C3 C4 2.1(4)
C7 C2 C3 C4 -174.1(3)
C2 C3 C4 C5 2.3(5)
C3 C4 C5 C6 -2.0(5)
C4 C5 C6 C1 -2.7(4)
C4 C5 C6 C10 175.1(3)
C2 C1 C6 C5 7.1(3)
P1 C1 C6 C5 -171.7(2)
C2 C1 C6 C10 -170.5(2)
P1 C1 C6 C10 10.7(3)
C3 C2 C7 C9 -62.8(3)
C1 C2 C7 C9 121.2(3)
C3 C2 C7 C8 60.8(3)
C1 C2 C7 C8 -115.1(3)
C5 C6 C10 C12 -55.8(3)
C1 C6 C10 C12 121.8(3)
C5 C6 C10 C11 68.2(3)
C1 C6 C10 C11 -114.2(3)
O1 P1 C13 C18 118.4(2)
C25 P1 C13 C18 -1.6(2)
C1 P1 C13 C18 -117.2(2)
O1 P1 C13 C14 -55.83(19)
C25 P1 C13 C14 -175.82(16)
C1 P1 C13 C14 68.59(18)
C18 C13 C14 C15 0.1(3)
P1 C13 C14 C15 174.72(18)
C18 C13 C14 C19 -179.6(2)
P1 C13 C14 C19 -4.9(3)
C13 C14 C15 C16 -2.2(4)
C19 C14 C15 C16 177.4(2)
C14 C15 C16 C17 1.3(4)
C15 C16 C17 C18 1.8(4)
C16 C17 C18 C13 -3.9(4)
C16 C17 C18 C22 175.5(2)
C14 C13 C18 C17 2.9(3)
P1 C13 C18 C17 -171.04(19)
C14 C13 C18 C22 -176.4(2)
P1 C13 C18 C22 9.6(3)
C15 C14 C19 C21 62.7(3)
C13 C14 C19 C21 -117.6(3)
C15 C14 C19 C20 -61.0(3)
C13 C14 C19 C20 118.6(2)
C17 C18 C22 C24 71.4(3)
C13 C18 C22 C24 -109.3(3)
C17 C18 C22 C23 -52.0(3)
C13 C18 C22 C23 127.3(2)
O1 P1 C25 C30 139.7(2)
C13 P1 C25 C30 -101.3(2)
C1 P1 C25 C30 16.6(2)
O1 P1 C25 C26 -33.1(2)
C13 P1 C25 C26 85.9(2)
C1 P1 C25 C26 -156.20(19)
C30 C25 C26 C27 1.4(4)
P1 C25 C26 C27 174.6(2)
C25 C26 C27 C28 -0.7(4)
C26 C27 C28 C29 -0.6(4)
C27 C28 C29 C30 1.0(4)
C28 C29 C30 C25 -0.2(4)
C26 C25 C30 C29 -1.0(4)
P1 C25 C30 C29 -173.65(19)
